data_4326152
loop_
_publ_author_name
'Rong-Jia Wei'
'Jun Tao'
'Rong-Bin Huang'
'Lan-Sun Zheng'

_publ_contact_author_address
;
Department of Chemistry
Xiamen University
Xiamen 361005
P. R. China
;
_publ_contact_author_email taojun@xmu.edu.cn
_publ_contact_author_name 'Prof. Jun Tao'
_publ_contact_author_phone 86-592-2188138
_publ_section_title
;
 Reversible and Irreversible Vapor-Induced Guest Molecule Exchange in
 Spin-Crossover Compounds
;
_journal_name_full 'Inorganic Chemistry'
_journal_page_first 8553
_journal_page_last 8564
_journal_paper_doi 10.1021/ic201142t
_journal_volume 50
_journal_year 2011
_chemical_formula_sum 'C23 H26 Fe N6 O S2'
_chemical_formula_weight 522.47
_chemical_name_systematic
; 
 ? 
;
_space_group_IT_number 14
_symmetry_cell_setting monoclinic
_symmetry_space_group_name_Hall '-P 2ybc'
_symmetry_space_group_name_H-M 'P 1 21/c 1'
_atom_sites_solution_hydrogens geom
_atom_sites_solution_primary direct
_atom_sites_solution_secondary difmap
_audit_creation_method SHELXL-97
_cell_angle_alpha 90.00
_cell_angle_beta 90.137(17)
_cell_angle_gamma 90.00
_cell_formula_units_Z 4
_cell_length_a 12.134(2)
_cell_length_b 11.987(2)
_cell_length_c 16.925(2)
_cell_measurement_temperature 104(2)
_cell_volume 2461.7(6)
_computing_cell_refinement 'CrysAlis RED, Oxford Diffraction Ltd.'
_computing_data_collection 'CrysAlis CCD, Oxford Diffraction Ltd.'
_computing_data_reduction 'CrysAlis RED, Oxford Diffraction Ltd.'
_computing_structure_refinement 'SHELXL-97 (Sheldrick, 1997)'
_computing_structure_solution 'SHELXS-97 (Sheldrick, 1990)'
_diffrn_ambient_temperature 104(2)
_diffrn_measured_fraction_theta_full 0.996
_diffrn_measured_fraction_theta_max 0.996
_diffrn_measurement_device_type 'Oxford Gemini S Ultra'
_diffrn_radiation_monochromator graphite
_diffrn_radiation_source 'fine-focus sealed tube'
_diffrn_radiation_type MoK\a
_diffrn_radiation_wavelength 0.71073
_diffrn_reflns_av_R_equivalents 0.0679
_diffrn_reflns_av_sigmaI/netI 0.0737
_diffrn_reflns_limit_h_max 14
_diffrn_reflns_limit_h_min -14
_diffrn_reflns_limit_k_max 14
_diffrn_reflns_limit_k_min -14
_diffrn_reflns_limit_l_max 20
_diffrn_reflns_limit_l_min -20
_diffrn_reflns_number 10839
_diffrn_reflns_theta_full 26.00
_diffrn_reflns_theta_max 26.00
_diffrn_reflns_theta_min 2.93
_exptl_absorpt_coefficient_mu 0.810
_exptl_absorpt_correction_T_max 0.9234
_exptl_absorpt_correction_T_min 0.8548
_exptl_absorpt_correction_type multi-scan
_exptl_absorpt_process_details
;
CrysAlis RED, Oxford Diffraction Ltd.,
Version 1.171.32.4 (release 27-04-2006 CrysAlis171 .NET)
(compiled Apr 27 2007,17:53:11)
empirical absorption correction using spherical harmonics,
implemented in SCALE3 ABSPACK scaling algorithm.
;
_exptl_crystal_colour red
_exptl_crystal_density_diffrn 1.410
_exptl_crystal_description block-like
_exptl_crystal_F_000 1088
_exptl_crystal_size_max 0.20
_exptl_crystal_size_mid 0.17
_exptl_crystal_size_min 0.10
_refine_diff_density_max 1.631
_refine_diff_density_min -1.267
_refine_diff_density_rms 0.122
_refine_ls_extinction_method none
_refine_ls_goodness_of_fit_ref 1.100
_refine_ls_hydrogen_treatment constr
_refine_ls_matrix_type full
_refine_ls_number_parameters 298
_refine_ls_number_reflns 4826
_refine_ls_number_restraints 2
_refine_ls_restrained_S_all 1.112
_refine_ls_R_factor_all 0.1160
_refine_ls_R_factor_gt 0.0913
_refine_ls_shift/su_max 0.056
_refine_ls_shift/su_mean 0.002
_refine_ls_structure_factor_coef Fsqd
_refine_ls_weighting_details 'calc w=1/[\s^2^(Fo^2^)+(0.0411P)^2^+22.2417P] where P=(Fo^2^+2Fc^2^)/3'
_refine_ls_weighting_scheme calc
_refine_ls_wR_factor_gt 0.1977
_refine_ls_wR_factor_ref 0.2081
_reflns_number_gt 3563
_reflns_number_total 4826
_reflns_threshold_expression >2sigma(I)
_cod_data_source_file ic201142t_si_001_06.cif
_cod_data_source_block nPrOHat104K
_cod_original_cell_volume 2461.8(8)
_cod_database_code 4326152

loop_
_symmetry_equiv_pos_as_xyz
'x, y, z'
'-x, y+1/2, -z+1/2'
'-x, -y, -z'
'x, -y-1/2, z-1/2'

loop_
_atom_site_label
_atom_site_type_symbol
_atom_site_fract_x
_atom_site_fract_y
_atom_site_fract_z
_atom_site_U_iso_or_equiv
_atom_site_adp_type
_atom_site_occupancy
_atom_site_symmetry_multiplicity
_atom_site_calc_flag
_atom_site_refinement_flags
Fe1 Fe 0.65227(8) 0.35692(8) -0.24490(5) 0.0218(2) Uani 1 1 d .
S2 S 0.27882(15) 0.35437(16) -0.15916(10) 0.0347(4) Uani 1 1 d .
S1 S 0.72467(16) 0.04042(16) -0.08435(10) 0.0341(4) Uani 1 1 d .
N2 N 0.8121(4) 0.3664(5) -0.2681(3) 0.0269(12) Uani 1 1 d .
N1 N 0.6807(5) 0.4778(5) -0.1681(3) 0.0247(12) Uani 1 1 d .
N3 N 0.6163(4) 0.2669(4) -0.3401(3) 0.0203(11) Uani 1 1 d .
N4 N 0.6392(5) 0.4834(4) -0.3209(3) 0.0233(12) Uani 1 1 d .
N5 N 0.6722(5) 0.2296(5) -0.1739(3) 0.0272(12) Uani 1 1 d .
N6 N 0.4954(5) 0.3638(4) -0.2172(3) 0.0220(11) Uani 1 1 d .
C1 C 0.7297(6) 0.4693(6) -0.0965(4) 0.0304(15) Uani 1 1 d .
H1A H 0.7481 0.3988 -0.0777 0.036 Uiso 1 1 calc R
C2 C 0.7533(6) 0.5604(7) -0.0507(4) 0.0369(18) Uani 1 1 d .
H2A H 0.7847 0.5514 -0.0010 0.044 Uiso 1 1 calc R
C3 C 0.7301(6) 0.6656(6) -0.0792(4) 0.0346(17) Uani 1 1 d .
H3A H 0.7457 0.7284 -0.0490 0.042 Uiso 1 1 calc R
C4 C 0.6829(6) 0.6762(6) -0.1537(4) 0.0301(15) Uani 1 1 d .
H4A H 0.6674 0.7461 -0.1747 0.036 Uiso 1 1 calc R
C5 C 0.6596(6) 0.5808(6) -0.1957(3) 0.0269(15) Uani 1 1 d .
C6 C 0.6011(6) 0.5807(5) -0.2747(3) 0.0262(14) Uani 1 1 d .
H6A H 0.5221 0.5763 -0.2668 0.031 Uiso 1 1 calc R
H6B H 0.6173 0.6491 -0.3030 0.031 Uiso 1 1 calc R
C7 C 0.8934(6) 0.3114(7) -0.2310(4) 0.0367(17) Uani 1 1 d .
H7A H 0.8750 0.2527 -0.1977 0.044 Uiso 1 1 calc R
C8 C 1.0026(7) 0.3382(8) -0.2402(5) 0.044(2) Uani 1 1 d .
H8A H 1.0568 0.2973 -0.2142 0.053 Uiso 1 1 calc R
C9 C 1.0311(7) 0.4262(7) -0.2882(5) 0.0433(19) Uani 1 1 d .
H9A H 1.1044 0.4467 -0.2945 0.052 Uiso 1 1 calc R
C10 C 0.9481(6) 0.4834(6) -0.3268(4) 0.0364(17) Uani 1 1 d .
H10A H 0.9653 0.5427 -0.3599 0.044 Uiso 1 1 calc R
C11 C 0.8407(6) 0.4524(6) -0.3161(4) 0.0304(15) Uani 1 1 d .
C12 C 0.7467(6) 0.5035(6) -0.3603(3) 0.0276(15) Uani 1 1 d .
H12A H 0.7588 0.5832 -0.3648 0.033 Uiso 1 1 calc R
H12B H 0.7443 0.4727 -0.4133 0.033 Uiso 1 1 calc R
C13 C 0.6290(5) 0.1580(5) -0.3521(3) 0.0244(14) Uani 1 1 d .
H13A H 0.6617 0.1154 -0.3125 0.029 Uiso 1 1 calc R
C14 C 0.5956(6) 0.1046(6) -0.4215(3) 0.0265(14) Uani 1 1 d .
H14A H 0.6043 0.0280 -0.4276 0.032 Uiso 1 1 calc R
C15 C 0.5493(6) 0.1683(6) -0.4808(4) 0.0272(15) Uani 1 1 d .
H15A H 0.5265 0.1353 -0.5278 0.033 Uiso 1 1 calc R
C16 C 0.5375(6) 0.2805(6) -0.4697(3) 0.0256(14) Uani 1 1 d .
H16A H 0.5067 0.3244 -0.5094 0.031 Uiso 1 1 calc R
C17 C 0.5714(5) 0.3288(5) -0.3996(3) 0.0217(13) Uani 1 1 d .
C18 C 0.5552(6) 0.4501(5) -0.3808(3) 0.0257(14) Uani 1 1 d .
H18A H 0.5636 0.4946 -0.4283 0.031 Uiso 1 1 calc R
H18B H 0.4816 0.4622 -0.3601 0.031 Uiso 1 1 calc R
C19 C 0.6915(5) 0.1520(6) -0.1370(3) 0.0257(14) Uani 1 1 d .
C20 C 0.4061(5) 0.3615(5) -0.1929(3) 0.0220(13) Uani 1 1 d .
C21 C 0.9465(10) 0.3935(9) 0.1038(6) 0.075(3) Uani 1 1 d D
H21A H 0.8867 0.4041 0.1401 0.113 Uiso 1 1 calc R
H21B H 0.9590 0.4613 0.0750 0.113 Uiso 1 1 calc R
H21C H 1.0119 0.3738 0.1325 0.113 Uiso 1 1 calc R
C22 C 0.9189(16) 0.3050(15) 0.0490(9) 0.170(10) Uani 1 1 d D
H22A H 0.8959 0.2419 0.0810 0.204 Uiso 1 1 calc R
H22B H 0.8540 0.3298 0.0205 0.204 Uiso 1 1 calc R
C23 C 0.9889(19) 0.2641(17) -0.0056(12) 0.202(12) Uani 1 1 d D
H23A H 1.0519 0.2339 0.0226 0.243 Uiso 1 1 calc R
H23B H 1.0156 0.3271 -0.0361 0.243 Uiso 1 1 calc R
O1 O 0.9555(7) 0.1848(6) -0.0583(4) 0.084(2) Uani 1 1 d .
H1 H 0.8899 0.1626 -0.0502 0.101 Uiso 1 1 d R

loop_
_atom_site_aniso_label
_atom_site_aniso_U_11
_atom_site_aniso_U_22
_atom_site_aniso_U_33
_atom_site_aniso_U_23
_atom_site_aniso_U_13
_atom_site_aniso_U_12
Fe1 0.0270(5) 0.0251(5) 0.0133(4) 0.0004(3) 0.0064(3) -0.0016(4)
S2 0.0299(9) 0.0399(10) 0.0343(9) -0.0118(8) 0.0118(7) 0.0012(9)
S1 0.0364(10) 0.0419(10) 0.0239(8) 0.0064(7) 0.0069(7) 0.0041(9)
N2 0.028(3) 0.037(3) 0.016(2) -0.002(2) 0.010(2) -0.006(3)
N1 0.027(3) 0.032(3) 0.015(2) 0.003(2) 0.010(2) -0.008(3)
N3 0.018(3) 0.028(3) 0.015(2) 0.004(2) 0.0072(19) 0.002(2)
N4 0.030(3) 0.024(3) 0.015(2) -0.001(2) 0.005(2) -0.001(2)
N5 0.027(3) 0.039(3) 0.016(2) 0.000(2) 0.006(2) -0.002(3)
N6 0.032(3) 0.015(3) 0.019(2) 0.000(2) 0.005(2) 0.000(2)
C1 0.029(4) 0.045(4) 0.017(3) 0.005(3) 0.006(3) -0.005(3)
C2 0.039(4) 0.054(5) 0.017(3) -0.003(3) 0.005(3) -0.004(4)
C3 0.037(4) 0.041(4) 0.027(3) -0.011(3) 0.006(3) -0.010(4)
C4 0.036(4) 0.030(4) 0.024(3) -0.003(3) 0.010(3) -0.004(3)
C5 0.034(4) 0.030(4) 0.017(3) -0.001(3) 0.011(3) -0.004(3)
C6 0.039(4) 0.022(3) 0.018(3) 0.001(2) 0.004(3) 0.002(3)
C7 0.043(4) 0.047(4) 0.021(3) 0.005(3) 0.003(3) -0.001(4)
C8 0.028(4) 0.063(6) 0.042(4) 0.004(4) 0.004(3) -0.011(4)
C9 0.028(4) 0.058(5) 0.044(4) -0.004(4) 0.009(3) -0.005(4)
C10 0.042(5) 0.039(4) 0.028(3) -0.002(3) 0.012(3) -0.005(4)
C11 0.037(4) 0.036(4) 0.018(3) -0.005(3) 0.006(3) -0.001(3)
C12 0.037(4) 0.031(4) 0.015(3) 0.001(2) 0.009(3) -0.002(3)
C13 0.029(4) 0.025(3) 0.019(3) 0.003(2) 0.008(2) 0.000(3)
C14 0.034(4) 0.023(3) 0.023(3) 0.000(2) 0.014(3) -0.002(3)
C15 0.033(4) 0.032(4) 0.017(3) -0.001(2) 0.007(3) -0.001(3)
C16 0.031(4) 0.030(4) 0.016(3) 0.001(2) 0.004(3) 0.001(3)
C17 0.026(3) 0.023(3) 0.015(3) 0.002(2) 0.004(2) -0.004(3)
C18 0.034(4) 0.029(4) 0.014(3) 0.001(2) 0.004(2) 0.002(3)
C19 0.028(3) 0.035(4) 0.013(3) 0.002(3) 0.004(2) -0.003(3)
C20 0.034(4) 0.016(3) 0.016(3) -0.004(2) -0.002(3) 0.001(3)
C21 0.091(9) 0.059(6) 0.076(7) -0.018(6) 0.008(6) 0.005(6)
C22 0.23(2) 0.170(18) 0.108(13) -0.061(12) -0.059(14) 0.126(17)
C23 0.29(3) 0.144(17) 0.170(18) -0.116(15) -0.082(19) 0.047(18)
O1 0.107(7) 0.066(5) 0.078(5) -0.024(4) -0.027(5) 0.004(5)

loop_
_atom_type_symbol
_atom_type_description
_atom_type_scat_dispersion_real
_atom_type_scat_dispersion_imag
_atom_type_scat_source
C C 0.0033 0.0016 'International Tables Vol C Tables 4.2.6.8 and 6.1.1.4'
H H 0.0000 0.0000 'International Tables Vol C Tables 4.2.6.8 and 6.1.1.4'
N N 0.0061 0.0033 'International Tables Vol C Tables 4.2.6.8 and 6.1.1.4'
O O 0.0106 0.0060 'International Tables Vol C Tables 4.2.6.8 and 6.1.1.4'
S S 0.1246 0.1234 'International Tables Vol C Tables 4.2.6.8 and 6.1.1.4'
Fe Fe 0.3463 0.8444 'International Tables Vol C Tables 4.2.6.8 and 6.1.1.4'

loop_
_geom_angle_atom_site_label_1
_geom_angle_atom_site_label_2
_geom_angle_atom_site_label_3
_geom_angle
N5 Fe1 N6 90.3(2)
N5 Fe1 N1 98.5(2)
N6 Fe1 N1 88.9(2)
N5 Fe1 N2 92.7(2)
N6 Fe1 N2 173.8(2)
N1 Fe1 N2 85.3(2)
N5 Fe1 N3 95.8(2)
N6 Fe1 N3 90.3(2)
N1 Fe1 N3 165.8(2)
N2 Fe1 N3 94.8(2)
N5 Fe1 N4 176.7(2)
N6 Fe1 N4 92.7(2)
N1 Fe1 N4 83.1(2)
N2 Fe1 N4 84.5(2)
N3 Fe1 N4 82.7(2)
C7 N2 C11 117.6(6)
C7 N2 Fe1 126.7(5)
C11 N2 Fe1 114.4(5)
C5 N1 C1 117.6(6)
C5 N1 Fe1 114.3(4)
C1 N1 Fe1 127.5(5)
C13 N3 C17 117.9(5)
C13 N3 Fe1 129.2(4)
C17 N3 Fe1 113.0(4)
C6 N4 C12 112.7(5)
C6 N4 C18 110.9(5)
C12 N4 C18 109.8(5)
C6 N4 Fe1 106.4(3)
C12 N4 Fe1 110.2(4)
C18 N4 Fe1 106.8(4)
C19 N5 Fe1 173.7(5)
C20 N6 Fe1 172.1(5)
N1 C1 C2 122.5(7)
C1 C2 C3 119.3(6)
C2 C3 C4 118.9(6)
C5 C4 C3 118.5(7)
N1 C5 C4 123.0(6)
N1 C5 C6 113.3(6)
C4 C5 C6 123.6(6)
N4 C6 C5 108.8(5)
N2 C7 C8 122.8(7)
C7 C8 C9 119.3(8)
C8 C9 C10 118.5(7)
C11 C10 C9 119.8(7)
N2 C11 C10 122.0(7)
N2 C11 C12 114.5(6)
C10 C11 C12 123.4(6)
N4 C12 C11 112.3(5)
N3 C13 C14 123.0(6)
C15 C14 C13 118.3(6)
C16 C15 C14 119.2(6)
C15 C16 C17 120.0(6)
N3 C17 C16 121.6(6)
N3 C17 C18 115.0(5)
C16 C17 C18 123.3(6)
N4 C18 C17 108.3(5)
N5 C19 S1 177.7(6)
N6 C20 S2 178.4(6)
C23 C22 C21 124.0(17)
C22 C23 O1 120.9(18)

loop_
_geom_bond_atom_site_label_1
_geom_bond_atom_site_label_2
_geom_bond_distance
Fe1 N5 1.957(6)
Fe1 N6 1.963(6)
Fe1 N1 1.977(5)
Fe1 N2 1.982(5)
Fe1 N3 1.987(5)
Fe1 N4 1.994(5)
S2 C20 1.651(7)
S1 C19 1.656(7)
N2 C7 1.341(9)
N2 C11 1.359(9)
N1 C5 1.344(9)
N1 C1 1.352(8)
N3 C13 1.330(8)
N3 C17 1.364(8)
N4 C6 1.479(8)
N4 C12 1.486(8)
N4 C18 1.491(8)
N5 C19 1.145(8)
N6 C20 1.160(8)
C1 C2 1.369(10)
C2 C3 1.379(11)
C3 C4 1.390(9)
C4 C5 1.375(9)
C5 C6 1.512(8)
C7 C8 1.373(11)
C8 C9 1.376(11)
C9 C10 1.380(11)
C10 C11 1.368(10)
C11 C12 1.494(10)
C13 C14 1.398(9)
C14 C15 1.380(9)
C15 C16 1.365(9)
C16 C17 1.382(8)
C17 C18 1.501(9)
C21 C22 1.447(14)
C22 C23 1.350(16)
C23 O1 1.365(16)

loop_
_geom_hbond_atom_site_label_D
_geom_hbond_atom_site_label_H
_geom_hbond_atom_site_label_A
_geom_hbond_distance_DH
_geom_hbond_distance_HA
_geom_hbond_distance_DA
_geom_hbond_angle_DHA
O1 H1 S1 0.85 2.55 3.321(9) 151.6
